data_8102844
loop_
_publ_author_name
'Lan-Qin Chai'
'Yu-Li Zhang'
'Xiao-Qin Ding'

_publ_section_title
;
 Crystal structure of
 2,2'-dinitro-2,2'-[(1,4-butylene)dioxybis(nitrilomethylidyne)]dibenzene,
 C18H18N4O6
;
_journal_issue 4
_journal_name_full 'Zeitschrift f\"ur Kristallographie - New Crystal Structures'
_journal_page_first 685
_journal_volume 225
_journal_year 2010
_chemical_formula_moiety 'C18 H18 N4 O6'
_chemical_formula_sum 'C18 H18 N4 O6'
_chemical_formula_weight 386.36
_chemical_name_systematic
; 
 2,2'-dinitro-2,2'-[(1,4-butylene)dioxybis(nitrilomethylidyne)]dibenzene 
;
_space_group_IT_number 14
_symmetry_cell_setting monoclinic
_symmetry_space_group_name_Hall '-P 2ybc'
_symmetry_space_group_name_H-M 'P 1 21/c 1'
_atom_sites_solution_hydrogens geom
_atom_sites_solution_primary direct
_atom_sites_solution_secondary difmap
_audit_creation_method SHELXL-97
_cell_angle_alpha 90.00
_cell_angle_beta 95.459(10)
_cell_angle_gamma 90.00
_cell_formula_units_Z 2
_cell_length_a 4.668(4)
_cell_length_b 15.112(13)
_cell_length_c 12.756(11)
_cell_measurement_reflns_used 2670
_cell_measurement_temperature 113(2)
_cell_measurement_theta_max 28.00
_cell_measurement_theta_min 1.60
_cell_volume 895.8(13)
_computing_cell_refinement 'CrystalClear-SM Expert 2.0 r2'
_computing_data_collection 'CrystalClear-SM Expert 2.0 r2 (Rigaku, 2009)'
_computing_data_reduction 'CrystalClear-SM Expert 2.0 r2'
_computing_molecular_graphics 'CrystalStructure 4.0'
_computing_publication_material 'CrystalStructure 4.0 (Rigaku, 2009)'
_computing_structure_refinement 'SHELXL-97 (Sheldrick, 1997)'
_computing_structure_solution 'SHELXS-97 (Sheldrick, 1990)'
_diffrn_ambient_temperature 113(2)
_diffrn_detector_area_resol_mean 14.222
_diffrn_measured_fraction_theta_full 0.996
_diffrn_measured_fraction_theta_max 0.996
_diffrn_measurement_device_type 'Rigaku Saturn724 CCD'
_diffrn_measurement_method \w
_diffrn_radiation_monochromator multilayer
_diffrn_radiation_source 'rotating anode'
_diffrn_radiation_type MoK\a
_diffrn_radiation_wavelength 0.71075
_diffrn_reflns_av_R_equivalents 0.0000
_diffrn_reflns_av_sigmaI/netI 0.0351
_diffrn_reflns_limit_h_max 6
_diffrn_reflns_limit_h_min -6
_diffrn_reflns_limit_k_max 19
_diffrn_reflns_limit_k_min -19
_diffrn_reflns_limit_l_max 16
_diffrn_reflns_limit_l_min -2
_diffrn_reflns_number 2116
_diffrn_reflns_theta_full 27.85
_diffrn_reflns_theta_max 27.85
_diffrn_reflns_theta_min 2.09
_diffrn_standards_decay_% 0
_diffrn_standards_interval_count 0
_diffrn_standards_interval_time 0
_diffrn_standards_number 0
_exptl_absorpt_coefficient_mu 0.110
_exptl_absorpt_correction_T_max 0.9805
_exptl_absorpt_correction_T_min 0.9741
_exptl_absorpt_correction_type multi-scan
_exptl_absorpt_process_details CrystalClear
_exptl_crystal_colour colorless
_exptl_crystal_density_diffrn 1.432
_exptl_crystal_density_method 'not measured'
_exptl_crystal_description prism
_exptl_crystal_F_000 404
_exptl_crystal_size_max 0.24
_exptl_crystal_size_mid 0.20
_exptl_crystal_size_min 0.18
_refine_diff_density_max 0.290
_refine_diff_density_min -0.189
_refine_diff_density_rms 0.053
_refine_ls_extinction_method none
_refine_ls_goodness_of_fit_ref 1.096
_refine_ls_hydrogen_treatment constr
_refine_ls_matrix_type full
_refine_ls_number_parameters 129
_refine_ls_number_reflns 2116
_refine_ls_number_restraints 0
_refine_ls_restrained_S_all 1.096
_refine_ls_R_factor_all 0.0464
_refine_ls_R_factor_gt 0.0392
_refine_ls_shift/su_max 0.000
_refine_ls_shift/su_mean 0.000
_refine_ls_structure_factor_coef Fsqd
_refine_ls_weighting_details 'calc w=1/[\s^2^(Fo^2^)+(0.0572P)^2^+0.0000P] where P=(Fo^2^+2Fc^2^)/3'
_refine_ls_weighting_scheme calc
_refine_ls_wR_factor_gt 0.1022
_refine_ls_wR_factor_ref 0.1053
_reflns_number_gt 1708
_reflns_number_total 2116
_reflns_threshold_expression >2sigma(I)
_cod_data_source_file 1267-3176.cff
_cod_data_source_block 100525a
_cod_original_sg_symbol_H-M 'P 21/c'
_cod_database_code 8102844

loop_
_symmetry_equiv_pos_as_xyz
'x, y, z'
'-x, y+1/2, -z+1/2'
'-x, -y, -z'
'x, -y-1/2, z-1/2'

loop_
_atom_site_label
_atom_site_type_symbol
_atom_site_fract_x
_atom_site_fract_y
_atom_site_fract_z
_atom_site_U_iso_or_equiv
_atom_site_adp_type
_atom_site_occupancy
_atom_site_symmetry_multiplicity
_atom_site_calc_flag
_atom_site_refinement_flags
_atom_site_disorder_assembly
_atom_site_disorder_group
O1 O -0.3506(3) 0.23138(7) 0.33471(7) 0.0360(3) Uani 1 1 d . . .
O2 O -0.5600(2) 0.19776(6) 0.47354(8) 0.0345(3) Uani 1 1 d . . .
O3 O -0.0096(2) 0.45771(6) 0.19376(7) 0.0270(3) Uani 1 1 d . . .
N1 N -0.3737(3) 0.23670(8) 0.42948(9) 0.0254(3) Uani 1 1 d . . .
N2 N 0.1045(3) 0.42424(8) 0.29079(8) 0.0256(3) Uani 1 1 d . . .
C1 C -0.1642(3) 0.29040(9) 0.49400(11) 0.0219(3) Uani 1 1 d . . .
C2 C -0.0229(3) 0.36007(9) 0.44858(10) 0.0213(3) Uani 1 1 d . . .
C3 C 0.1861(3) 0.40437(9) 0.51424(11) 0.0270(3) Uani 1 1 d . . .
H3 H 0.2852 0.4514 0.4877 0.032 Uiso 1 1 calc R . .
C4 C 0.2486(4) 0.37930(10) 0.61873(11) 0.0329(4) Uani 1 1 d . . .
H4 H 0.3918 0.4089 0.6607 0.040 Uiso 1 1 calc R . .
C5 C 0.1010(4) 0.31107(11) 0.66092(11) 0.0344(4) Uani 1 1 d . . .
H5 H 0.1418 0.2955 0.7313 0.041 Uiso 1 1 calc R . .
C6 C -0.1076(3) 0.26598(10) 0.59837(11) 0.0296(4) Uani 1 1 d . . .
H6 H -0.2087 0.2198 0.6260 0.036 Uiso 1 1 calc R . .
C7 C -0.0964(3) 0.39168(8) 0.34017(10) 0.0230(3) Uani 1 1 d . . .
H7 H -0.2839 0.3880 0.3085 0.028 Uiso 1 1 calc R . .
C8 C 0.2231(3) 0.48554(10) 0.13530(10) 0.0287(3) Uani 1 1 d . . .
H8A H 0.3364 0.4348 0.1176 0.034 Uiso 1 1 calc R . .
H8B H 0.3477 0.5263 0.1769 0.034 Uiso 1 1 calc R . .
C9 C 0.0929(3) 0.53037(9) 0.03637(9) 0.0252(3) Uani 1 1 d . . .
H9A H 0.2468 0.5538 -0.0016 0.030 Uiso 1 1 calc R . .
H9B H -0.0230 0.5799 0.0558 0.030 Uiso 1 1 calc R . .

loop_
_atom_site_aniso_label
_atom_site_aniso_U_11
_atom_site_aniso_U_22
_atom_site_aniso_U_33
_atom_site_aniso_U_23
_atom_site_aniso_U_13
_atom_site_aniso_U_12
O1 0.0389(7) 0.0421(6) 0.0254(6) -0.0018(5) -0.0054(5) -0.0101(6)
O2 0.0237(6) 0.0296(6) 0.0512(7) 0.0050(5) 0.0088(5) -0.0032(5)
O3 0.0222(5) 0.0355(6) 0.0227(5) 0.0070(4) -0.0016(4) 0.0006(4)
N1 0.0210(7) 0.0237(6) 0.0308(6) 0.0028(5) -0.0008(5) 0.0020(5)
N2 0.0257(7) 0.0279(6) 0.0220(6) 0.0016(5) -0.0043(5) 0.0022(5)
C1 0.0166(7) 0.0262(7) 0.0223(6) -0.0017(5) -0.0010(5) 0.0039(6)
C2 0.0185(7) 0.0240(7) 0.0212(6) -0.0021(5) 0.0000(5) 0.0042(6)
C3 0.0210(7) 0.0278(7) 0.0316(8) -0.0048(6) -0.0012(6) 0.0019(6)
C4 0.0263(8) 0.0423(9) 0.0280(8) -0.0108(7) -0.0088(6) 0.0065(7)
C5 0.0309(9) 0.0510(10) 0.0201(7) 0.0008(6) -0.0032(6) 0.0110(8)
C6 0.0260(8) 0.0361(8) 0.0268(7) 0.0062(6) 0.0027(6) 0.0082(7)
C7 0.0200(7) 0.0251(7) 0.0231(7) -0.0001(5) -0.0017(6) 0.0010(6)
C8 0.0229(7) 0.0377(8) 0.0252(7) 0.0038(6) 0.0009(6) -0.0062(7)
C9 0.0249(7) 0.0262(7) 0.0243(7) 0.0028(6) 0.0010(6) -0.0027(6)

loop_
_atom_type_symbol
_atom_type_description
_atom_type_scat_dispersion_real
_atom_type_scat_dispersion_imag
_atom_type_scat_source
C C 0.0033 0.0016 'International Tables Vol C Tables 4.2.6.8 and 6.1.1.4'
H H 0.0000 0.0000 'International Tables Vol C Tables 4.2.6.8 and 6.1.1.4'
N N 0.0061 0.0033 'International Tables Vol C Tables 4.2.6.8 and 6.1.1.4'
O O 0.0106 0.0060 'International Tables Vol C Tables 4.2.6.8 and 6.1.1.4'

loop_
_geom_angle_atom_site_label_1
_geom_angle_atom_site_label_2
_geom_angle_atom_site_label_3
_geom_angle
_geom_angle_site_symmetry_1
_geom_angle_site_symmetry_3
_geom_angle_publ_flag
N2 O3 C8 108.83(11) . . ?
O1 N1 O2 123.48(12) . . ?
O1 N1 C1 118.30(12) . . ?
O2 N1 C1 118.20(13) . . ?
C7 N2 O3 109.94(12) . . ?
C6 C1 C2 123.09(13) . . ?
C6 C1 N1 116.74(13) . . ?
C2 C1 N1 120.11(13) . . ?
C3 C2 C1 116.33(13) . . ?
C3 C2 C7 119.69(13) . . ?
C1 C2 C7 123.85(12) . . ?
C4 C3 C2 121.07(15) . . ?
C4 C3 H3 119.5 . . ?
C2 C3 H3 119.5 . . ?
C5 C4 C3 120.75(14) . . ?
C5 C4 H4 119.6 . . ?
C3 C4 H4 119.6 . . ?
C4 C5 C6 119.72(14) . . ?
C4 C5 H5 120.1 . . ?
C6 C5 H5 120.1 . . ?
C5 C6 C1 119.01(15) . . ?
C5 C6 H6 120.5 . . ?
C1 C6 H6 120.5 . . ?
N2 C7 C2 118.16(13) . . ?
N2 C7 H7 120.9 . . ?
C2 C7 H7 120.9 . . ?
O3 C8 C9 107.53(13) . . ?
O3 C8 H8A 110.2 . . ?
C9 C8 H8A 110.2 . . ?
O3 C8 H8B 110.2 . . ?
C9 C8 H8B 110.2 . . ?
H8A C8 H8B 108.5 . . ?
C8 C9 C9 113.65(15) . 3_565 ?
C8 C9 H9A 108.8 . . ?
C9 C9 H9A 108.8 3_565 . ?
C8 C9 H9B 108.8 . . ?
C9 C9 H9B 108.8 3_565 . ?
H9A C9 H9B 107.7 . . ?

loop_
_geom_bond_atom_site_label_1
_geom_bond_atom_site_label_2
_geom_bond_distance
_geom_bond_site_symmetry_2
_geom_bond_publ_flag
O1 N1 1.2265(17) . ?
O2 N1 1.2294(16) . ?
O3 N2 1.3951(16) . ?
O3 C8 1.4376(19) . ?
N1 C1 1.4627(19) . ?
N2 C7 1.2769(19) . ?
C1 C6 1.383(2) . ?
C1 C2 1.397(2) . ?
C2 C3 1.395(2) . ?
C2 C7 1.472(2) . ?
C3 C4 1.390(2) . ?
C3 H3 0.9300 . ?
C4 C5 1.378(2) . ?
C4 H4 0.9300 . ?
C5 C6 1.379(2) . ?
C5 H5 0.9300 . ?
C6 H6 0.9300 . ?
C7 H7 0.9300 . ?
C8 C9 1.508(2) . ?
C8 H8A 0.9700 . ?
C8 H8B 0.9700 . ?
C9 C9 1.518(3) 3_565 ?
C9 H9A 0.9700 . ?
C9 H9B 0.9700 . ?

loop_
_geom_torsion_atom_site_label_1
_geom_torsion_atom_site_label_2
_geom_torsion_atom_site_label_3
_geom_torsion_atom_site_label_4
_geom_torsion
_geom_torsion_site_symmetry_1
_geom_torsion_site_symmetry_2
_geom_torsion_site_symmetry_3
_geom_torsion_site_symmetry_4
_geom_torsion_publ_flag
C8 O3 N2 C7 -174.09(11) . . . . ?
O1 N1 C1 C6 -151.59(13) . . . . ?
O2 N1 C1 C6 26.89(18) . . . . ?
O1 N1 C1 C2 25.69(19) . . . . ?
O2 N1 C1 C2 -155.84(12) . . . . ?
C6 C1 C2 C3 0.9(2) . . . . ?
N1 C1 C2 C3 -176.20(12) . . . . ?
C6 C1 C2 C7 -174.85(13) . . . . ?
N1 C1 C2 C7 8.1(2) . . . . ?
C1 C2 C3 C4 0.4(2) . . . . ?
C7 C2 C3 C4 176.30(13) . . . . ?
C2 C3 C4 C5 -1.4(2) . . . . ?
C3 C4 C5 C6 1.2(2) . . . . ?
C4 C5 C6 C1 0.0(2) . . . . ?
C2 C1 C6 C5 -1.1(2) . . . . ?
N1 C1 C6 C5 176.08(13) . . . . ?
O3 N2 C7 C2 -174.64(10) . . . . ?
C3 C2 C7 N2 35.05(19) . . . . ?
C1 C2 C7 N2 -149.35(14) . . . . ?
N2 O3 C8 C9 -173.91(10) . . . . ?
O3 C8 C9 C9 -62.97(19) . . . 3_565 ?
